data_4121473
loop_
_publ_author_name
'Kang, Taek'
'Kim, Youngchan'
'Lee, Donggun'
'Wang, Zhen'
'Chang, Sukbok'

_publ_section_title
;
 Iridium-Catalyzed Intermolecular Amidation of sp(3) C-H Bonds: Late-Stage
 Functionalization of an Unactivated Methyl Group.
;
_journal_issue 11
_journal_name_full 'Journal of the American Chemical Society'
_journal_page_first 4141
_journal_page_last 4144
_journal_paper_doi 10.1021/ja501014b
_journal_volume 136
_journal_year 2014
_chemical_absolute_configuration syn
_chemical_formula_moiety 'C38 H60 N2 O3 S'
_chemical_formula_sum 'C38 H60 N2 O3 S'
_chemical_formula_weight 624.94
_chemical_name_systematic
; 
 ? 
;
_space_group_IT_number 19
_symmetry_cell_setting orthorhombic
_symmetry_space_group_name_Hall 'P 2ac 2ab'
_symmetry_space_group_name_H-M 'P 21 21 21'
_atom_sites_solution_hydrogens geom
_atom_sites_solution_primary direct
_atom_sites_solution_secondary difmap
_audit_creation_method SHELXL-97
_cell_angle_alpha 90.00
_cell_angle_beta 90.00
_cell_angle_gamma 90.00
_cell_formula_units_Z 4
_cell_length_a 7.3922(5)
_cell_length_b 13.9405(8)
_cell_length_c 34.054(2)
_cell_measurement_reflns_used 20721
_cell_measurement_temperature 120(2)
_cell_measurement_theta_max 25.11
_cell_measurement_theta_min 1.20
_cell_volume 3509.3(4)
_computing_cell_refinement 'Bruker SMART'
_computing_data_collection 'Bruker SMART'
_computing_data_reduction 'Bruker SAINT'
_computing_molecular_graphics 'Bruker SHELXTL'
_computing_publication_material 'Bruker SHELXTL'
_computing_structure_refinement 'SHELXL-97 (Sheldrick, 1997)'
_computing_structure_solution 'SHELXS-97 (Sheldrick, 1990)'
_diffrn_ambient_temperature 120(2)
_diffrn_measured_fraction_theta_full 0.997
_diffrn_measured_fraction_theta_max 0.997
_diffrn_measurement_device_type 'CCD area detector'
_diffrn_measurement_method 'phi and omega scans'
_diffrn_radiation_monochromator graphite
_diffrn_radiation_source 'fine-focus sealed tube'
_diffrn_radiation_type MoK\a
_diffrn_radiation_wavelength 0.71073
_diffrn_reflns_av_R_equivalents 0.0848
_diffrn_reflns_av_sigmaI/netI 0.1047
_diffrn_reflns_limit_h_max 8
_diffrn_reflns_limit_h_min -7
_diffrn_reflns_limit_k_max 16
_diffrn_reflns_limit_k_min -15
_diffrn_reflns_limit_l_max 39
_diffrn_reflns_limit_l_min -40
_diffrn_reflns_number 20721
_diffrn_reflns_theta_full 25.11
_diffrn_reflns_theta_max 25.11
_diffrn_reflns_theta_min 1.20
_exptl_absorpt_coefficient_mu 0.130
_exptl_absorpt_correction_T_max 0.9948
_exptl_absorpt_correction_T_min 0.9858
_exptl_absorpt_correction_type multi-scan
_exptl_absorpt_process_details SADABS
_exptl_crystal_colour white
_exptl_crystal_density_diffrn 1.183
_exptl_crystal_density_meas ?
_exptl_crystal_density_method 'not measured'
_exptl_crystal_description platy
_exptl_crystal_F_000 1368
_exptl_crystal_size_max 0.11
_exptl_crystal_size_mid 0.06
_exptl_crystal_size_min 0.04
_refine_diff_density_max 0.291
_refine_diff_density_min -0.421
_refine_diff_density_rms 0.074
_refine_ls_abs_structure_details 'Flack H D (1983), Acta Cryst. A39, 876-881'
_refine_ls_abs_structure_Flack -0.01(14)
_refine_ls_extinction_method none
_refine_ls_goodness_of_fit_ref 0.986
_refine_ls_hydrogen_treatment mixed
_refine_ls_matrix_type full
_refine_ls_number_parameters 406
_refine_ls_number_reflns 6233
_refine_ls_number_restraints 0
_refine_ls_restrained_S_all 0.986
_refine_ls_R_factor_all 0.1115
_refine_ls_R_factor_gt 0.0554
_refine_ls_shift/su_max 0.000
_refine_ls_shift/su_mean 0.000
_refine_ls_structure_factor_coef Fsqd
_refine_ls_weighting_details 'calc w=1/[\s^2^(Fo^2^)+(0.0850P)^2^+0.0000P] where P=(Fo^2^+2Fc^2^)/3'
_refine_ls_weighting_scheme calc
_refine_ls_wR_factor_gt 0.1229
_refine_ls_wR_factor_ref 0.1669
_reflns_number_gt 3813
_reflns_number_total 6233
_reflns_threshold_expression >2sigma(I)
_cod_data_source_file ja501014b_si_005.cif
_cod_data_source_block 0076b-1
_cod_depositor_comments
;
The following automatic conversions were performed:

'_symmetry_cell_setting' value 'Orthorhombic' changed to
'orthorhombic' according to
/usr/data/users/saulius/crontab/automatic-downloads/current/ACS/lib/dictionaries/cif_core.dic
dictionary named 'cif_core.dic' version 2.4.2 from 2011-04-26.

Automatic conversion script
Id: cif_fix_values 2281 2013-09-26 08:29:07Z andrius 

The following automatic conversions were performed:

'_exptl_crystal_density_meas' value 'not measured' was changed to '?'
- the value is perceived as not measured.

Automatic conversion script
Id: cif_fix_values 3008 2015-01-20 13:52:24Z robertas 
;
_cod_original_sg_symbol_H-M P2(1)2(1)2(1)
_cod_database_code 4121473

loop_
_symmetry_equiv_pos_as_xyz
'x, y, z'
'-x+1/2, -y, z+1/2'
'x+1/2, -y+1/2, -z'
'-x, y+1/2, -z+1/2'

loop_
_atom_site_label
_atom_site_type_symbol
_atom_site_fract_x
_atom_site_fract_y
_atom_site_fract_z
_atom_site_U_iso_or_equiv
_atom_site_adp_type
_atom_site_occupancy
_atom_site_symmetry_multiplicity
_atom_site_calc_flag
_atom_site_refinement_flags
S1 S 0.51353(17) -0.20921(8) 0.76648(3) 0.0342(3) Uani 1 1 d .
O2 O 0.6599(4) -0.2522(2) 0.78754(8) 0.0419(8) Uani 1 1 d .
O3 O 0.4212(4) -0.1281(2) 0.78232(8) 0.0428(9) Uani 1 1 d .
O1 O 0.9122(5) -0.2747(2) 0.63728(9) 0.0548(10) Uani 1 1 d .
N2 N 0.6003(5) -0.1797(2) 0.72473(9) 0.0324(9) Uani 1 1 d .
H2B H 0.6980 -0.1475 0.7284 0.039 Uiso 1 1 d R
N1 N 0.7662(5) -0.2270(3) 0.65567(10) 0.0365(10) Uani 1 1 d .
C20 C 0.6638(6) 0.0441(3) 0.61223(12) 0.0276(10) Uani 1 1 d .
H20A H 0.7244 0.0799 0.6340 0.033 Uiso 1 1 calc R
C16 C 0.5748(6) 0.3448(3) 0.58107(11) 0.0248(10) Uani 1 1 d .
C7 C 0.4001(6) 0.2843(3) 0.59024(11) 0.0281(10) Uani 1 1 d .
C19 C 0.5930(6) 0.1238(3) 0.58363(11) 0.0270(10) Uani 1 1 d .
C3 C 0.5184(6) -0.0193(3) 0.63283(11) 0.0260(10) Uani 1 1 d .
C32 C 0.3943(7) -0.3808(3) 0.73659(13) 0.0362(11) Uani 1 1 d .
H32A H 0.5098 -0.3853 0.7245 0.043 Uiso 1 1 calc R
C10 C 0.3672(7) 0.4976(3) 0.58397(12) 0.0351(12) Uani 1 1 d .
C17 C 0.6971(6) 0.2848(3) 0.55384(12) 0.0285(10) Uani 1 1 d .
H17A H 0.6325 0.2734 0.5288 0.034 Uiso 1 1 calc R
H17B H 0.8075 0.3222 0.5478 0.034 Uiso 1 1 calc R
C15 C 0.5150(6) 0.4406(3) 0.56048(11) 0.0276(10) Uani 1 1 d .
H15A H 0.4572 0.4214 0.5351 0.033 Uiso 1 1 calc R
C31 C 0.3499(6) -0.2997(3) 0.75848(12) 0.0309(11) Uani 1 1 d .
C18 C 0.7524(6) 0.1887(3) 0.57120(12) 0.0302(11) Uani 1 1 d .
H18A H 0.8297 0.2006 0.5944 0.036 Uiso 1 1 calc R
H18B H 0.8264 0.1539 0.5516 0.036 Uiso 1 1 calc R
C6 C 0.4598(5) 0.1858(3) 0.60841(12) 0.0264(10) Uani 1 1 d .
H6A H 0.5297 0.2034 0.6325 0.032 Uiso 1 1 calc R
C29 C 0.5119(7) 0.0803(3) 0.54534(11) 0.0357(11) Uani 1 1 d .
H29A H 0.5700 0.0186 0.5398 0.054 Uiso 1 1 calc R
H29B H 0.5332 0.1243 0.5234 0.054 Uiso 1 1 calc R
H29C H 0.3815 0.0707 0.5487 0.054 Uiso 1 1 calc R
C4 C 0.3754(6) 0.0467(3) 0.65168(12) 0.0277(10) Uani 1 1 d .
H4A H 0.2736 0.0069 0.6612 0.033 Uiso 1 1 calc R
H4B H 0.4298 0.0789 0.6748 0.033 Uiso 1 1 calc R
C2 C 0.6178(6) -0.0765(3) 0.66619(12) 0.0274(10) Uani 1 1 d .
H2A H 0.6781 -0.0274 0.6831 0.033 Uiso 1 1 calc R
C14 C 0.6786(6) 0.5042(3) 0.54946(13) 0.0309(11) Uani 1 1 d .
H14A H 0.7507 0.5159 0.5735 0.037 Uiso 1 1 calc R
H14B H 0.7560 0.4680 0.5309 0.037 Uiso 1 1 calc R
C23 C 0.4241(6) -0.0914(3) 0.60495(12) 0.0323(11) Uani 1 1 d .
H23A H 0.3501 -0.0563 0.5859 0.049 Uiso 1 1 calc R
H23B H 0.3468 -0.1345 0.6203 0.049 Uiso 1 1 calc R
H23C H 0.5159 -0.1291 0.5910 0.049 Uiso 1 1 calc R
C25 C 0.1910(7) 0.5126(4) 0.55987(14) 0.0433(13) Uani 1 1 d .
H25A H 0.2219 0.5261 0.5324 0.065 Uiso 1 1 calc R
H25B H 0.1230 0.5668 0.5708 0.065 Uiso 1 1 calc R
H25C H 0.1168 0.4544 0.5612 0.065 Uiso 1 1 calc R
C27 C 0.8056(7) 0.6605(3) 0.52729(15) 0.0474(14) Uani 1 1 d .
H27A H 0.8555 0.6722 0.5535 0.071 Uiso 1 1 calc R
H27B H 0.7784 0.7219 0.5146 0.071 Uiso 1 1 calc R
H27C H 0.8941 0.6252 0.5115 0.071 Uiso 1 1 calc R
C8 C 0.2840(6) 0.3397(3) 0.62070(13) 0.0321(11) Uani 1 1 d .
H8A H 0.1548 0.3282 0.6147 0.039 Uiso 1 1 calc R
H8B H 0.3081 0.3124 0.6470 0.039 Uiso 1 1 calc R
C12 C 0.4982(8) 0.6557(3) 0.55783(13) 0.0427(12) Uani 1 1 d .
H12A H 0.5544 0.7167 0.5663 0.051 Uiso 1 1 calc R
H12B H 0.3886 0.6717 0.5425 0.051 Uiso 1 1 calc R
C36 C 0.1826(7) -0.2933(4) 0.77604(14) 0.0415(12) Uani 1 1 d .
H36A H 0.1502 -0.2378 0.7907 0.050 Uiso 1 1 calc R
C1 C 0.7669(6) -0.1356(3) 0.64853(12) 0.0309(11) Uani 1 1 d .
C21 C 0.8132(7) -0.0180(3) 0.59408(13) 0.0349(12) Uani 1 1 d .
H21A H 0.7605 -0.0588 0.5732 0.042 Uiso 1 1 calc R
H21B H 0.9052 0.0241 0.5818 0.042 Uiso 1 1 calc R
C13 C 0.6328(6) 0.6016(3) 0.53086(13) 0.0338(11) Uani 1 1 d .
C5 C 0.3010(6) 0.1237(3) 0.62369(12) 0.0317(11) Uani 1 1 d .
H5A H 0.2126 0.1646 0.6377 0.038 Uiso 1 1 calc R
H5B H 0.2384 0.0927 0.6013 0.038 Uiso 1 1 calc R
C9 C 0.3151(7) 0.4487(3) 0.62268(12) 0.0368(12) Uani 1 1 d .
H9A H 0.2031 0.4791 0.6326 0.044 Uiso 1 1 calc R
H9B H 0.4118 0.4614 0.6421 0.044 Uiso 1 1 calc R
C22 C 0.9046(6) -0.0819(3) 0.62481(15) 0.0423(13) Uani 1 1 d .
H22A H 0.9857 -0.1281 0.6115 0.051 Uiso 1 1 calc R
H22B H 0.9792 -0.0417 0.6425 0.051 Uiso 1 1 calc R
C26 C 0.5544(7) 0.5881(3) 0.48989(12) 0.0405(13) Uani 1 1 d .
H26A H 0.6414 0.5532 0.4735 0.061 Uiso 1 1 calc R
H26B H 0.5298 0.6509 0.4782 0.061 Uiso 1 1 calc R
H26C H 0.4417 0.5513 0.4916 0.061 Uiso 1 1 calc R
C35 C 0.0617(7) -0.3691(4) 0.77206(15) 0.0496(14) Uani 1 1 d .
H35A H -0.0527 -0.3651 0.7847 0.060 Uiso 1 1 calc R
C11 C 0.4419(7) 0.5993(3) 0.59414(13) 0.0397(12) Uani 1 1 d .
H11A H 0.3477 0.6358 0.6084 0.048 Uiso 1 1 calc R
H11B H 0.5476 0.5925 0.6118 0.048 Uiso 1 1 calc R
C34 C 0.1020(8) -0.4493(4) 0.75052(14) 0.0453(13) Uani 1 1 d .
C30 C 0.4915(7) -0.1342(3) 0.69341(11) 0.0315(10) Uani 1 1 d .
H30A H 0.4002 -0.0910 0.7052 0.038 Uiso 1 1 calc R
H30B H 0.4273 -0.1840 0.6781 0.038 Uiso 1 1 calc R
C28 C 0.6882(6) 0.3691(3) 0.61841(13) 0.0334(11) Uani 1 1 d .
H28A H 0.6590 0.4341 0.6273 0.050 Uiso 1 1 calc R
H28B H 0.8174 0.3651 0.6121 0.050 Uiso 1 1 calc R
H28C H 0.6594 0.3232 0.6393 0.050 Uiso 1 1 calc R
C33 C 0.2727(7) -0.4538(3) 0.73245(14) 0.0390(12) Uani 1 1 d .
H33A H 0.3039 -0.5084 0.7172 0.047 Uiso 1 1 calc R
C38 C 0.9245(8) -0.3668(4) 0.65482(16) 0.0590(16) Uani 1 1 d .
H38A H 1.0111 -0.4062 0.6401 0.089 Uiso 1 1 calc R
H38B H 0.8055 -0.3977 0.6544 0.089 Uiso 1 1 calc R
H38C H 0.9656 -0.3603 0.6820 0.089 Uiso 1 1 calc R
C24 C 0.2839(6) 0.2684(3) 0.55317(13) 0.0347(11) Uani 1 1 d .
H24A H 0.2249 0.3287 0.5458 0.052 Uiso 1 1 calc R
H24B H 0.1918 0.2196 0.5586 0.052 Uiso 1 1 calc R
H24C H 0.3614 0.2467 0.5316 0.052 Uiso 1 1 calc R
C37 C -0.0305(8) -0.5316(4) 0.74687(17) 0.0650(17) Uani 1 1 d .
H37A H -0.0228 -0.5722 0.7703 0.097 Uiso 1 1 calc R
H37B H -0.0010 -0.5697 0.7236 0.097 Uiso 1 1 calc R
H37C H -0.1536 -0.5061 0.7444 0.097 Uiso 1 1 calc R

loop_
_atom_site_aniso_label
_atom_site_aniso_U_11
_atom_site_aniso_U_22
_atom_site_aniso_U_33
_atom_site_aniso_U_23
_atom_site_aniso_U_13
_atom_site_aniso_U_12
S1 0.0405(7) 0.0345(6) 0.0276(5) 0.0023(5) 0.0029(6) 0.0022(6)
O2 0.045(2) 0.0486(19) 0.0318(17) 0.0090(15) -0.0085(16) -0.0016(16)
O3 0.053(2) 0.0381(19) 0.0370(18) -0.0056(15) 0.0117(16) 0.0014(17)
O1 0.066(2) 0.047(2) 0.052(2) 0.0100(17) 0.0225(19) 0.031(2)
N2 0.025(2) 0.043(2) 0.029(2) 0.0073(17) -0.0036(16) -0.0073(18)
N1 0.040(2) 0.036(2) 0.034(2) -0.0014(18) 0.0068(18) 0.012(2)
C20 0.024(3) 0.031(2) 0.028(2) 0.000(2) 0.004(2) 0.001(2)
C16 0.025(2) 0.024(2) 0.026(2) -0.0002(18) 0.0021(19) 0.0032(19)
C7 0.026(2) 0.031(2) 0.027(2) 0.000(2) -0.0021(19) 0.002(2)
C19 0.030(3) 0.026(2) 0.025(2) -0.0015(19) 0.002(2) -0.003(2)
C3 0.027(3) 0.029(2) 0.0219(19) -0.0017(17) -0.004(2) 0.002(2)
C32 0.040(3) 0.039(3) 0.029(2) 0.000(2) 0.005(2) 0.004(2)
C10 0.040(3) 0.032(3) 0.032(2) 0.001(2) 0.000(2) 0.008(2)
C17 0.027(3) 0.031(2) 0.027(2) 0.000(2) 0.0053(19) 0.000(2)
C15 0.024(2) 0.031(2) 0.027(2) 0.0002(18) 0.001(2) 0.002(2)
C31 0.034(3) 0.031(3) 0.028(2) 0.006(2) 0.002(2) 0.007(2)
C18 0.033(3) 0.032(3) 0.026(2) 0.003(2) 0.007(2) 0.009(2)
C6 0.021(2) 0.029(2) 0.029(2) 0.0012(18) -0.0016(19) -0.001(2)
C29 0.048(3) 0.032(3) 0.027(2) -0.0024(18) 0.002(2) 0.002(2)
C4 0.020(2) 0.034(2) 0.029(2) 0.000(2) 0.001(2) 0.002(2)
C2 0.027(3) 0.026(2) 0.030(2) -0.0038(19) 0.000(2) 0.002(2)
C14 0.034(3) 0.028(3) 0.030(2) 0.006(2) 0.000(2) 0.006(2)
C23 0.040(3) 0.026(2) 0.031(2) -0.001(2) 0.000(2) -0.003(2)
C25 0.035(3) 0.049(3) 0.045(3) 0.009(3) 0.001(2) 0.018(3)
C27 0.051(3) 0.034(3) 0.057(3) 0.013(2) -0.011(3) -0.007(3)
C8 0.030(3) 0.036(3) 0.031(2) 0.007(2) 0.007(2) 0.009(2)
C12 0.061(3) 0.028(3) 0.040(3) 0.003(2) 0.002(3) 0.011(3)
C36 0.039(3) 0.039(3) 0.047(3) 0.008(3) 0.009(2) 0.006(3)
C1 0.030(3) 0.034(3) 0.028(2) 0.004(2) 0.001(2) 0.005(2)
C21 0.034(3) 0.032(3) 0.038(3) 0.009(2) 0.016(2) 0.006(2)
C13 0.041(3) 0.026(2) 0.034(3) 0.006(2) 0.000(2) 0.001(2)
C5 0.027(3) 0.035(3) 0.032(3) 0.000(2) 0.001(2) 0.003(2)
C9 0.043(3) 0.037(3) 0.030(2) 0.001(2) 0.010(2) 0.012(2)
C22 0.027(3) 0.045(3) 0.055(3) 0.008(2) 0.013(2) 0.009(2)
C26 0.046(3) 0.041(3) 0.035(3) 0.005(2) -0.003(2) 0.010(2)
C35 0.035(3) 0.054(3) 0.059(3) 0.008(3) 0.006(3) 0.002(3)
C11 0.049(3) 0.034(3) 0.036(3) 0.000(2) -0.001(2) 0.010(2)
C34 0.047(4) 0.040(3) 0.048(3) 0.010(3) -0.007(3) -0.005(3)
C30 0.031(3) 0.033(2) 0.031(2) 0.0042(19) 0.003(2) 0.001(2)
C28 0.032(3) 0.034(3) 0.035(2) 0.002(2) -0.002(2) -0.002(2)
C33 0.042(3) 0.035(3) 0.040(3) 0.003(2) -0.001(3) 0.004(2)
C38 0.077(4) 0.043(3) 0.057(3) 0.005(3) 0.010(3) 0.033(3)
C24 0.029(3) 0.043(3) 0.032(2) 0.008(2) -0.007(2) -0.007(2)
C37 0.061(4) 0.052(3) 0.082(4) 0.008(3) -0.009(3) -0.017(3)

loop_
_atom_type_symbol
_atom_type_description
_atom_type_scat_dispersion_real
_atom_type_scat_dispersion_imag
_atom_type_scat_source
C C 0.0033 0.0016 'International Tables Vol C Tables 4.2.6.8 and 6.1.1.4'
H H 0.0000 0.0000 'International Tables Vol C Tables 4.2.6.8 and 6.1.1.4'
N N 0.0061 0.0033 'International Tables Vol C Tables 4.2.6.8 and 6.1.1.4'
O O 0.0106 0.0060 'International Tables Vol C Tables 4.2.6.8 and 6.1.1.4'
S S 0.1246 0.1234 'International Tables Vol C Tables 4.2.6.8 and 6.1.1.4'

loop_
_geom_angle_atom_site_label_1
_geom_angle_atom_site_label_2
_geom_angle_atom_site_label_3
_geom_angle
O3 S1 O2 120.32(19)
O3 S1 N2 108.77(18)
O2 S1 N2 104.36(19)
O3 S1 C31 107.2(2)
O2 S1 C31 107.2(2)
N2 S1 C31 108.53(19)
N1 O1 C38 106.8(3)
C30 N2 S1 121.9(3)
C1 N1 O1 112.1(4)
C21 C20 C3 111.0(3)
C21 C20 C19 113.0(3)
C3 C20 C19 116.9(3)
C17 C16 C28 107.0(3)
C17 C16 C15 111.0(3)
C28 C16 C15 109.3(3)
C17 C16 C7 108.0(3)
C28 C16 C7 113.3(3)
C15 C16 C7 108.2(3)
C24 C7 C8 108.1(3)
C24 C7 C6 110.7(4)
C8 C7 C6 109.1(3)
C24 C7 C16 111.8(3)
C8 C7 C16 108.6(3)
C6 C7 C16 108.5(3)
C18 C19 C29 107.0(3)
C18 C19 C6 107.8(3)
C29 C19 C6 115.2(4)
C18 C19 C20 109.3(3)
C29 C19 C20 111.9(3)
C6 C19 C20 105.5(3)
C4 C3 C23 109.6(4)
C4 C3 C20 108.8(3)
C23 C3 C20 113.7(3)
C4 C3 C2 108.8(3)
C23 C3 C2 108.9(3)
C20 C3 C2 106.9(3)
C33 C32 C31 120.3(4)
C9 C10 C25 107.7(4)
C9 C10 C11 107.6(4)
C25 C10 C11 107.0(4)
C9 C10 C15 112.8(3)
C25 C10 C15 112.5(3)
C11 C10 C15 109.1(4)
C18 C17 C16 113.7(3)
C14 C15 C10 112.2(3)
C14 C15 C16 112.0(3)
C10 C15 C16 113.5(3)
C36 C31 C32 119.8(4)
C36 C31 S1 120.1(4)
C32 C31 S1 120.0(4)
C17 C18 C19 114.7(4)
C5 C6 C19 110.6(3)
C5 C6 C7 114.1(3)
C19 C6 C7 116.7(3)
C5 C4 C3 113.8(3)
C1 C2 C30 113.5(4)
C1 C2 C3 109.4(3)
C30 C2 C3 114.6(4)
C13 C14 C15 115.7(4)
C9 C8 C7 116.0(4)
C11 C12 C13 113.9(4)
C31 C36 C35 119.0(5)
N1 C1 C22 126.4(4)
N1 C1 C2 117.5(4)
C22 C1 C2 116.1(4)
C22 C21 C20 111.8(4)
C26 C13 C27 108.2(4)
C26 C13 C14 110.6(4)
C27 C13 C14 108.9(4)
C26 C13 C12 111.1(4)
C27 C13 C12 108.9(4)
C14 C13 C12 109.1(3)
C4 C5 C6 109.1(3)
C10 C9 C8 116.1(4)
C1 C22 C21 111.0(4)
C34 C35 C36 122.2(5)
C12 C11 C10 112.6(4)
C35 C34 C33 117.8(5)
C35 C34 C37 121.4(5)
C33 C34 C37 120.8(5)
N2 C30 C2 109.2(4)
C32 C33 C34 120.8(5)

loop_
_geom_bond_atom_site_label_1
_geom_bond_atom_site_label_2
_geom_bond_distance
S1 O3 1.426(3)
S1 O2 1.430(3)
S1 N2 1.613(3)
S1 C31 1.769(5)
O1 N1 1.414(5)
O1 C38 1.419(6)
N2 C30 1.479(5)
N1 C1 1.297(5)
C20 C21 1.534(6)
C20 C3 1.558(6)
C20 C19 1.567(6)
C16 C17 1.541(5)
C16 C28 1.560(6)
C16 C15 1.571(6)
C16 C7 1.574(6)
C7 C24 1.543(6)
C7 C8 1.552(6)
C7 C6 1.569(6)
C19 C18 1.545(6)
C19 C29 1.558(6)
C19 C6 1.558(6)
C3 C4 1.542(6)
C3 C23 1.549(6)
C3 C2 1.570(6)
C32 C33 1.365(6)
C32 C31 1.394(6)
C10 C9 1.533(6)
C10 C25 1.554(7)
C10 C11 1.560(6)
C10 C15 1.570(6)
C17 C18 1.520(6)
C15 C14 1.546(6)
C31 C36 1.377(6)
C6 C5 1.549(6)
C4 C5 1.536(6)
C2 C1 1.502(6)
C2 C30 1.542(6)
C14 C13 1.536(6)
C27 C13 1.524(7)
C8 C9 1.538(6)
C12 C11 1.523(6)
C12 C13 1.549(6)
C36 C35 1.391(7)
C1 C22 1.500(6)
C21 C22 1.531(6)
C13 C26 1.522(6)
C35 C34 1.370(7)
C34 C33 1.405(7)
C34 C37 1.514(7)
